data_2222952
loop_
_publ_author_name
'Datta, Mritunjoy'
'Buglass, Alan J.'
'Elsegood, Mark R. J.'

_publ_section_title
;
 <i>N</i>-Phenyl-<i>tert</i>-butanesulfinamide
;
_journal_coeditor_code ZS2002
_journal_issue 8
_journal_name_full 'Acta Crystallographica Section E'
_journal_page_first o2034
_journal_paper_doi 10.1107/S1600536809028633
_journal_volume 65
_journal_year 2009
_chemical_formula_iupac 'C10 H15 N O S'
_chemical_formula_moiety 'C10 H15 N O S'
_chemical_formula_sum 'C10 H15 N O S'
_chemical_formula_weight 197.29
_chemical_melting_point_gt 376
_chemical_melting_point_lt 377
_chemical_name_common <i>N</i>-phenyl-<i>tert</i>-butanesulfinamide
_chemical_name_systematic
;
<i>N</i>-Phenyl-<i>tert</i>-butanesulfinamide
;
_space_group_IT_number 14
_symmetry_cell_setting monoclinic
_symmetry_space_group_name_Hall '-P 2ybc'
_symmetry_space_group_name_H-M 'P 1 21/c 1'
_atom_sites_solution_hydrogens geom
_atom_sites_solution_primary direct
_atom_sites_solution_secondary difmap
_audit_creation_method SHELXL-97
_cell_angle_alpha 90.00
_cell_angle_beta 99.3865(6)
_cell_angle_gamma 90.00
_cell_formula_units_Z 4
_cell_length_a 7.4822(3)
_cell_length_b 15.7881(6)
_cell_length_c 8.8333(4)
_cell_measurement_reflns_used 6597
_cell_measurement_temperature 150(2)
_cell_measurement_theta_max 30.47
_cell_measurement_theta_min 2.34
_cell_volume 1029.50(7)
_computing_cell_refinement 'SAINT (Bruker, 2006)'
_computing_data_collection 'APEX2 (Bruker, 2006)'
_computing_data_reduction 'SAINT (Bruker, 2006)'
_computing_molecular_graphics 'SHELXTL (Sheldrick, 2008)'
_computing_publication_material 'SHELXTL (Sheldrick, 2008) and local programs'
_computing_structure_refinement 'SHELXL97 (Sheldrick, 2008)'
_computing_structure_solution 'SHELXS97 (Sheldrick, 2008)'
_diffrn_ambient_temperature 150(2)
_diffrn_measured_fraction_theta_full 0.995
_diffrn_measured_fraction_theta_max 0.995
_diffrn_measurement_device_type 'Bruker APEXII CCD'
_diffrn_measurement_method '\w rotation with narrow frames'
_diffrn_radiation_monochromator graphite
_diffrn_radiation_source 'fine-focus sealed tube'
_diffrn_radiation_type MoK\a
_diffrn_radiation_wavelength 0.71073
_diffrn_reflns_av_R_equivalents 0.0200
_diffrn_reflns_av_sigmaI/netI 0.0189
_diffrn_reflns_limit_h_max 10
_diffrn_reflns_limit_h_min -10
_diffrn_reflns_limit_k_max 22
_diffrn_reflns_limit_k_min -22
_diffrn_reflns_limit_l_max 12
_diffrn_reflns_limit_l_min -12
_diffrn_reflns_number 12022
_diffrn_reflns_theta_full 30.58
_diffrn_reflns_theta_max 30.58
_diffrn_reflns_theta_min 2.67
_diffrn_standards_number 0
_exptl_absorpt_coefficient_mu 0.275
_exptl_absorpt_correction_T_max 0.9002
_exptl_absorpt_correction_T_min 0.8656
_exptl_absorpt_correction_type multi-scan
_exptl_absorpt_process_details '(SADABS; Sheldrick, 2007)'
_exptl_crystal_colour colourless
_exptl_crystal_density_diffrn 1.273
_exptl_crystal_density_method 'not measured'
_exptl_crystal_description block
_exptl_crystal_F_000 424
_exptl_crystal_size_max 0.54
_exptl_crystal_size_mid 0.49
_exptl_crystal_size_min 0.39
_refine_diff_density_max 0.381
_refine_diff_density_min -0.363
_refine_ls_extinction_coef 0.020(3)
_refine_ls_extinction_expression Fc^*^=kFc[1+0.001xFc^2^\l^3^/sin(2\q)]^-1/4^
_refine_ls_extinction_method 'SHELXL97 (Sheldrick, 2008)'
_refine_ls_goodness_of_fit_ref 1.054
_refine_ls_hydrogen_treatment mixed
_refine_ls_matrix_type full
_refine_ls_number_parameters 125
_refine_ls_number_reflns 3150
_refine_ls_number_restraints 1
_refine_ls_restrained_S_all 1.056
_refine_ls_R_factor_all 0.0365
_refine_ls_R_factor_gt 0.0335
_refine_ls_shift/su_max 0.002
_refine_ls_shift/su_mean 0.000
_refine_ls_structure_factor_coef Fsqd
_refine_ls_weighting_details 'calc w=1/[\s^2^(Fo^2^)+(0.0516P)^2^+0.2529P] where P=(Fo^2^+2Fc^2^)/3'
_refine_ls_weighting_scheme calc
_refine_ls_wR_factor_gt 0.0890
_refine_ls_wR_factor_ref 0.0915
_reflns_number_gt 2861
_reflns_number_total 3150
_reflns_threshold_expression I>2\s(I)
_cod_data_source_file zs2002.cif
_cod_data_source_block I
_cod_original_sg_symbol_H-M 'P 21/c'
_cod_database_code 2222952
_cod_database_fobs_code 2222952

loop_
_symmetry_equiv_pos_as_xyz
'x, y, z'
'-x, y+1/2, -z+1/2'
'-x, -y, -z'
'x, -y-1/2, z-1/2'

loop_
_atom_site_type_symbol
_atom_site_label
_atom_site_fract_x
_atom_site_fract_y
_atom_site_fract_z
_atom_site_U_iso_or_equiv
_atom_site_adp_type
_atom_site_calc_flag
_atom_site_refinement_flags
_atom_site_occupancy
_atom_site_disorder_assembly
_atom_site_disorder_group
O O1 -0.06049(10) 0.60738(4) 0.41648(9) 0.02295(16) Uani d . 1 . .
S S1 0.10835(3) 0.601595(13) 0.34614(3) 0.01896(9) Uani d . 1 . .
N N1 0.17155(13) 0.50050(5) 0.35165(10) 0.02446(18) Uani d D 1 . .
H H1 0.1463(19) 0.4727(9) 0.4219(15) 0.029 Uiso d D 1 . .
C C1 0.19492(12) 0.45439(6) 0.21979(11) 0.01998(18) Uani d . 1 . .
C C2 0.24483(16) 0.49296(7) 0.09080(12) 0.0281(2) Uani d . 1 . .
H H2 0.2589 0.5527 0.0877 0.034 Uiso calc R 1 . .
C C3 0.27381(17) 0.44344(7) -0.03327(13) 0.0318(2) Uani d . 1 . .
H H3 0.3053 0.4700 -0.1218 0.038 Uiso calc R 1 . .
C C4 0.25757(15) 0.35617(7) -0.02991(13) 0.0295(2) Uani d . 1 . .
H H4 0.2790 0.3230 -0.1148 0.035 Uiso calc R 1 . .
C C5 0.20955(14) 0.31769(6) 0.09922(12) 0.0257(2) Uani d . 1 . .
H H5 0.1990 0.2578 0.1029 0.031 Uiso calc R 1 . .
C C6 0.17690(13) 0.36629(6) 0.22303(11) 0.02134(18) Uani d . 1 . .
H H6 0.1422 0.3396 0.3101 0.026 Uiso calc R 1 . .
C C7 0.29072(13) 0.64579(6) 0.48984(11) 0.02172(18) Uani d . 1 . .
C C8 0.24368(16) 0.73950(7) 0.50283(14) 0.0316(2) Uani d . 1 . .
H H8A 0.3444 0.7687 0.5668 0.047 Uiso calc R 1 . .
H H8B 0.1342 0.7448 0.5497 0.047 Uiso calc R 1 . .
H H8C 0.2223 0.7650 0.4003 0.047 Uiso calc R 1 . .
C C9 0.46486(15) 0.63537(8) 0.42278(14) 0.0312(2) Uani d . 1 . .
H H9A 0.5658 0.6613 0.4919 0.047 Uiso calc R 1 . .
H H9B 0.4512 0.6632 0.3224 0.047 Uiso calc R 1 . .
H H9C 0.4894 0.5750 0.4110 0.047 Uiso calc R 1 . .
C C10 0.30068(15) 0.60073(6) 0.64357(12) 0.0265(2) Uani d . 1 . .
H H10A 0.3290 0.5408 0.6314 0.040 Uiso calc R 1 . .
H H10B 0.1839 0.6057 0.6794 0.040 Uiso calc R 1 . .
H H10C 0.3956 0.6267 0.7188 0.040 Uiso calc R 1 . .

loop_
_atom_site_aniso_label
_atom_site_aniso_U_11
_atom_site_aniso_U_22
_atom_site_aniso_U_33
_atom_site_aniso_U_12
_atom_site_aniso_U_13
_atom_site_aniso_U_23
O1 0.0218(3) 0.0215(3) 0.0264(4) 0.0011(2) 0.0067(3) 0.0021(2)
S1 0.02263(13) 0.01561(12) 0.01895(13) 0.00052(7) 0.00429(8) 0.00155(7)
N1 0.0397(5) 0.0153(3) 0.0206(4) 0.0013(3) 0.0114(3) 0.0012(3)
C1 0.0214(4) 0.0187(4) 0.0202(4) 0.0003(3) 0.0045(3) -0.0011(3)
C2 0.0397(6) 0.0210(4) 0.0254(5) -0.0014(4) 0.0112(4) 0.0010(4)
C3 0.0422(6) 0.0327(6) 0.0224(5) 0.0011(4) 0.0111(4) 0.0006(4)
C4 0.0324(5) 0.0316(5) 0.0251(5) 0.0014(4) 0.0063(4) -0.0080(4)
C5 0.0247(5) 0.0218(4) 0.0304(5) -0.0010(3) 0.0043(4) -0.0060(4)
C6 0.0207(4) 0.0186(4) 0.0252(4) -0.0012(3) 0.0053(3) -0.0006(3)
C7 0.0218(4) 0.0186(4) 0.0242(4) 0.0006(3) 0.0022(3) -0.0001(3)
C8 0.0352(5) 0.0183(4) 0.0387(6) -0.0002(4) -0.0013(4) -0.0037(4)
C9 0.0230(5) 0.0366(6) 0.0346(6) 0.0004(4) 0.0065(4) 0.0042(4)
C10 0.0290(5) 0.0278(5) 0.0220(5) 0.0026(4) 0.0020(4) 0.0006(3)

loop_
_atom_type_symbol
_atom_type_description
_atom_type_scat_dispersion_real
_atom_type_scat_dispersion_imag
_atom_type_scat_source
C C 0.0033 0.0016 'International Tables Vol C Tables 4.2.6.8 and 6.1.1.4'
H H 0.0000 0.0000 'International Tables Vol C Tables 4.2.6.8 and 6.1.1.4'
N N 0.0061 0.0033 'International Tables Vol C Tables 4.2.6.8 and 6.1.1.4'
O O 0.0106 0.0060 'International Tables Vol C Tables 4.2.6.8 and 6.1.1.4'
S S 0.1246 0.1234 'International Tables Vol C Tables 4.2.6.8 and 6.1.1.4'

loop_
_geom_angle_atom_site_label_1
_geom_angle_atom_site_label_2
_geom_angle_atom_site_label_3
_geom_angle_site_symmetry_1
_geom_angle_site_symmetry_3
_geom_angle
_geom_angle_publ_flag
O1 S1 N1 . . 107.53(4) ?
O1 S1 C7 . . 105.72(4) ?
N1 S1 C7 . . 99.69(5) ?
C1 N1 S1 . . 123.02(7) ?
C1 N1 H1 . . 115.5(10) ?
S1 N1 H1 . . 116.3(10) ?
C2 C1 C6 . . 119.36(9) ?
C2 C1 N1 . . 122.39(8) ?
C6 C1 N1 . . 118.16(8) ?
C3 C2 C1 . . 119.65(10) ?
C3 C2 H2 . . 120.2 ?
C1 C2 H2 . . 120.2 ?
C4 C3 C2 . . 121.12(10) ?
C4 C3 H3 . . 119.4 ?
C2 C3 H3 . . 119.4 ?
C3 C4 C5 . . 119.21(9) ?
C3 C4 H4 . . 120.4 ?
C5 C4 H4 . . 120.4 ?
C6 C5 C4 . . 120.43(9) ?
C6 C5 H5 . . 119.8 ?
C4 C5 H5 . . 119.8 ?
C5 C6 C1 . . 120.21(9) ?
C5 C6 H6 . . 119.9 ?
C1 C6 H6 . . 119.9 ?
C10 C7 C9 . . 112.02(8) ?
C10 C7 C8 . . 111.29(9) ?
C9 C7 C8 . . 110.80(9) ?
C10 C7 S1 . . 111.11(7) ?
C9 C7 S1 . . 105.97(7) ?
C8 C7 S1 . . 105.33(7) ?
C7 C8 H8A . . 109.5 ?
C7 C8 H8B . . 109.5 ?
H8A C8 H8B . . 109.5 ?
C7 C8 H8C . . 109.5 ?
H8A C8 H8C . . 109.5 ?
H8B C8 H8C . . 109.5 ?
C7 C9 H9A . . 109.5 ?
C7 C9 H9B . . 109.5 ?
H9A C9 H9B . . 109.5 ?
C7 C9 H9C . . 109.5 ?
H9A C9 H9C . . 109.5 ?
H9B C9 H9C . . 109.5 ?
C7 C10 H10A . . 109.5 ?
C7 C10 H10B . . 109.5 ?
H10A C10 H10B . . 109.5 ?
C7 C10 H10C . . 109.5 ?
H10A C10 H10C . . 109.5 ?
H10B C10 H10C . . 109.5 ?

loop_
_geom_bond_atom_site_label_1
_geom_bond_atom_site_label_2
_geom_bond_site_symmetry_2
_geom_bond_distance
_geom_bond_publ_flag
O1 S1 . 1.4988(7) ?
S1 N1 . 1.6632(9) ?
S1 C7 . 1.8426(10) ?
N1 C1 . 1.4083(12) ?
N1 H1 . 0.808(12) ?
C1 C2 . 1.3954(13) ?
C1 C6 . 1.3982(12) ?
C2 C3 . 1.3918(15) ?
C2 H2 . 0.9500 ?
C3 C4 . 1.3838(17) ?
C3 H3 . 0.9500 ?
C4 C5 . 1.3903(15) ?
C4 H4 . 0.9500 ?
C5 C6 . 1.3898(13) ?
C5 H5 . 0.9500 ?
C6 H6 . 0.9500 ?
C7 C10 . 1.5241(14) ?
C7 C9 . 1.5255(14) ?
C7 C8 . 1.5294(14) ?
C8 H8A . 0.9800 ?
C8 H8B . 0.9800 ?
C8 H8C . 0.9800 ?
C9 H9A . 0.9800 ?
C9 H9B . 0.9800 ?
C9 H9C . 0.9800 ?
C10 H10A . 0.9800 ?
C10 H10B . 0.9800 ?
C10 H10C . 0.9800 ?

loop_
_geom_hbond_atom_site_label_D
_geom_hbond_atom_site_label_H
_geom_hbond_atom_site_label_A
_geom_hbond_site_symmetry_A
_geom_hbond_distance_DH
_geom_hbond_distance_HA
_geom_hbond_distance_DA
_geom_hbond_angle_DHA
N1 H1 O1 3_566 0.808(12) 2.085(12) 2.8882(11) 173.1(14)

loop_
_geom_torsion_atom_site_label_1
_geom_torsion_atom_site_label_2
_geom_torsion_atom_site_label_3
_geom_torsion_atom_site_label_4
_geom_torsion_site_symmetry_1
_geom_torsion_site_symmetry_2
_geom_torsion_site_symmetry_3
_geom_torsion_site_symmetry_4
_geom_torsion
_geom_torsion_publ_flag
O1 S1 N1 C1 . . . . 123.13(8) ?
C7 S1 N1 C1 . . . . -126.86(8) ?
S1 N1 C1 C2 . . . . 28.58(14) ?
S1 N1 C1 C6 . . . . -155.05(8) ?
C6 C1 C2 C3 . . . . 0.76(16) ?
N1 C1 C2 C3 . . . . 177.09(10) ?
C1 C2 C3 C4 . . . . -1.32(18) ?
C2 C3 C4 C5 . . . . 0.70(17) ?
C3 C4 C5 C6 . . . . 0.48(16) ?
C4 C5 C6 C1 . . . . -1.02(15) ?
C2 C1 C6 C5 . . . . 0.40(14) ?
N1 C1 C6 C5 . . . . -176.09(9) ?
O1 S1 C7 C10 . . . . 54.89(8) ?
N1 S1 C7 C10 . . . . -56.55(8) ?
O1 S1 C7 C9 . . . . 176.79(7) ?
N1 S1 C7 C9 . . . . 65.35(7) ?
O1 S1 C7 C8 . . . . -65.73(8) ?
N1 S1 C7 C8 . . . . -177.17(7) ?

loop_
_cod_related_entry_id
_cod_related_entry_database
_cod_related_entry_code
1 ChemSpider 12283256
